data_1517252
loop_
_publ_author_name
'Xiao, Tiebo'
'Li, Linyong'
'Lin, Guoliang'
'Mao, Zong-Wan'
'Zhou, Lei'

_publ_section_title
;
 Metal-free visible-light induced cross-dehydrogenative coupling of
 tertiary amines with diazo compounds.
;
_journal_issue 16
_journal_name_full 'Organic letters'
_journal_page_first 4232
_journal_page_last 4235
_journal_paper_doi 10.1021/ol501933h
_journal_volume 16
_journal_year 2014
_chemical_formula_moiety 'C19 H18 Cl N O2'
_chemical_formula_sum 'C19 H18 Cl N O2'
_chemical_formula_weight 327.81
_space_group_crystal_system monoclinic
_space_group_IT_number 14
_space_group_name_Hall '-P 2yn'
_space_group_name_H-M_alt 'P 1 21/n 1'
_symmetry_Int_Tables_number 14
_symmetry_space_group_name_Hall '-P 2yn'
_symmetry_space_group_name_H-M 'P 1 21/n 1'
_atom_sites_solution_primary direct
_audit_creation_date 2014-05-15
_audit_creation_method
;
Olex2 1.2
(compiled 2014.03.20 svn.r2914 for OlexSys, GUI svn.r4816)
;
_cell_angle_alpha 90
_cell_angle_beta 96.966(7)
_cell_angle_gamma 90
_cell_formula_units_Z 4
_cell_length_a 10.4739(8)
_cell_length_b 14.9845(9)
_cell_length_c 10.5112(9)
_cell_measurement_reflns_used 2613
_cell_measurement_temperature 298
_cell_measurement_theta_max 63.1980
_cell_measurement_theta_min 5.1530
_cell_volume 1637.5(2)
_computing_cell_refinement
;
CrysAlisPro, Agilent Technologies,
Version 1.171.36.28 (release 01-02-2013 CrysAlis171 .NET)
(compiled Feb  1 2013,16:14:44)
;
_computing_data_collection
;
CrysAlisPro, Agilent Technologies,
Version 1.171.36.28 (release 01-02-2013 CrysAlis171 .NET)
(compiled Feb  1 2013,16:14:44)
;
_computing_data_reduction
;
CrysAlisPro, Agilent Technologies,
Version 1.171.36.28 (release 01-02-2013 CrysAlis171 .NET)
(compiled Feb  1 2013,16:14:44)
;
_computing_molecular_graphics 'Olex2 (Dolomanov et al., 2009)'
_computing_publication_material 'Olex2 (Dolomanov et al., 2009)'
_computing_structure_refinement 'olex2.refine (Bourhis et al., 2013)'
_computing_structure_solution 'XS (Sheldrick, 2008)'
_diffrn_ambient_temperature 298.15
_diffrn_detector_area_resol_mean 16.0855
_diffrn_measured_fraction_theta_full 0.9443
_diffrn_measured_fraction_theta_max 0.9443
_diffrn_measurement_details
;
  1 omega   32.00   77.00   1.0000    1.0000
omega____ theta____ kappa____ phi______ frames
    -        0.0000 -179.0000 -180.0000 45

  2 omega   49.00   81.00   1.0000    1.0000
omega____ theta____ kappa____ phi______ frames
    -        0.0000  179.0000   90.0000 32

  3 omega -123.00  -20.00   1.0000    1.0000
omega____ theta____ kappa____ phi______ frames
    -      -48.6750  -37.0000 -120.0000 103

  4 omega   80.00  105.00   1.0000    1.0000
omega____ theta____ kappa____ phi______ frames
    -       48.6750  125.0000 -180.0000 25

  5 omega   73.00  117.00   1.0000    1.0000
omega____ theta____ kappa____ phi______ frames
    -       48.6750  125.0000 -120.0000 44

  6 omega   19.00   46.00   1.0000    1.0000
omega____ theta____ kappa____ phi______ frames
    -       97.3500 -111.0000   90.0000 27

  7 omega   64.00   90.00   1.0000    1.0000
omega____ theta____ kappa____ phi______ frames
    -       97.3500 -111.0000 -180.0000 26

  8 omega   20.00   63.00   1.0000    1.0000
omega____ theta____ kappa____ phi______ frames
    -       97.3500  -37.0000  -30.0000 43

  9 omega   18.00   64.00   1.0000    1.0000
omega____ theta____ kappa____ phi______ frames
    -       97.3500  -25.0000  120.0000 46

 10 omega   36.00   72.00   1.0000    1.0000
omega____ theta____ kappa____ phi______ frames
    -       97.3500  -50.0000 -150.0000 36

 11 omega   19.00   72.00   1.0000    1.0000
omega____ theta____ kappa____ phi______ frames
    -       97.3500 -111.0000  -30.0000 53

 12 omega   42.00  111.00   1.0000    1.0000
omega____ theta____ kappa____ phi______ frames
    -       97.3500  179.0000 -120.0000 69

 13 omega   26.00   51.00   1.0000    1.0000
omega____ theta____ kappa____ phi______ frames
    -       97.3500   12.0000 -120.0000 25

 14 omega  103.00  128.00   1.0000    1.0000
omega____ theta____ kappa____ phi______ frames
    -       97.3500   12.0000 -120.0000 25

 15 omega  140.00  178.00   1.0000    1.0000
omega____ theta____ kappa____ phi______ frames
    -       97.3500   12.0000 -120.0000 38

 16 omega   33.00   71.00   1.0000    1.0000
omega____ theta____ kappa____ phi______ frames
    -       97.3500  -37.0000  -90.0000 38

 17 omega   38.00   77.00   1.0000    1.0000
omega____ theta____ kappa____ phi______ frames
    -        0.0000  179.0000  -90.0000 39

 18 omega   34.00   59.00   1.0000    1.0000
omega____ theta____ kappa____ phi______ frames
    -        0.0000  179.0000   90.0000 25

 19 omega   34.00   59.00   1.0000    1.0000
omega____ theta____ kappa____ phi______ frames
    -        0.0000  179.0000  150.0000 25

 20 omega -108.00  -25.00   1.0000    1.0000
omega____ theta____ kappa____ phi______ frames
    -      -48.6750  125.0000   30.0000 83

 21 omega   95.00  121.00   1.0000    1.0000
omega____ theta____ kappa____ phi______ frames
    -       48.6750  125.0000    0.0000 26

 22 omega   98.00  124.00   1.0000    1.0000
omega____ theta____ kappa____ phi______ frames
    -       48.6750  125.0000  -90.0000 26

 23 omega -166.00 -140.00   1.0000    1.0000
omega____ theta____ kappa____ phi______ frames
    -      -92.0000 -158.0000   19.0000 26

 24 omega -140.00 -114.00   1.0000    1.0000
omega____ theta____ kappa____ phi______ frames
    -      -92.0000  -91.0000 -120.0000 26

 25 omega   91.00  117.00   1.0000    1.0000
omega____ theta____ kappa____ phi______ frames
    -       97.3500  -63.0000   60.0000 26

 26 omega   72.00  120.00   1.0000    1.0000
omega____ theta____ kappa____ phi______ frames
    -       97.3500  -91.0000 -150.0000 48

 27 omega   39.00   65.00   1.0000    1.0000
omega____ theta____ kappa____ phi______ frames
    -       97.3500  179.0000   30.0000 26

 28 omega   43.00   74.00   1.0000    1.0000
omega____ theta____ kappa____ phi______ frames
    -       97.3500  -63.0000   60.0000 31

 29 omega   45.00   71.00   1.0000    1.0000
omega____ theta____ kappa____ phi______ frames
    -       97.3500  -91.0000 -150.0000 26

 30 omega   77.00  123.00   1.0000    1.0000
omega____ theta____ kappa____ phi______ frames
    -       97.3500  -91.0000  150.0000 46

 31 omega   79.00  105.00   1.0000    1.0000
omega____ theta____ kappa____ phi______ frames
    -       97.3500  111.0000   30.0000 26

 32 omega   87.00  113.00   1.0000    1.0000
omega____ theta____ kappa____ phi______ frames
    -       97.3500  -63.0000  150.0000 26

 33 omega   19.00   68.00   1.0000    1.0000
omega____ theta____ kappa____ phi______ frames
    -       97.3500 -111.0000   60.0000 49

 34 omega   37.00   62.00   1.0000    1.0000
omega____ theta____ kappa____ phi______ frames
    -       97.3500  -91.0000  150.0000 25

 35 omega   36.00   64.00   1.0000    1.0000
omega____ theta____ kappa____ phi______ frames
    -       97.3500 -111.0000 -120.0000 28

 36 omega  -20.00    6.00   1.0000    1.0000
omega____ theta____ kappa____ phi______ frames
    -        0.0000   57.0000   90.0000 26

 37 omega   79.00  112.00   1.0000    1.0000
omega____ theta____ kappa____ phi______ frames
    -       48.6750  125.0000 -180.0000 33

 38 omega   58.00   83.00   1.0000    1.0000
omega____ theta____ kappa____ phi______ frames
    -       97.3500  -50.0000 -150.0000 25

 39 omega   32.00   58.00   1.0000    1.0000
omega____ theta____ kappa____ phi______ frames
    -       97.3500  -25.0000  -30.0000 26

 40 omega   45.00   71.00   1.0000    1.0000
omega____ theta____ kappa____ phi______ frames
    -       97.3500 -111.0000  -60.0000 26

 41 omega   43.00   69.00   1.0000    1.0000
omega____ theta____ kappa____ phi______ frames
    -       97.3500  -37.0000  120.0000 26
;
_diffrn_measurement_device_type 'Xcalibur, Sapphire3, Gemini ultra'
_diffrn_measurement_method '\w scans'
_diffrn_orient_matrix_UB_11 0.0184597000
_diffrn_orient_matrix_UB_12 -0.0275975000
_diffrn_orient_matrix_UB_13 -0.1377531000
_diffrn_orient_matrix_UB_21 0.1235803000
_diffrn_orient_matrix_UB_22 0.0564326000
_diffrn_orient_matrix_UB_23 0.0083052000
_diffrn_orient_matrix_UB_31 0.0795480000
_diffrn_orient_matrix_UB_32 -0.0814892000
_diffrn_orient_matrix_UB_33 0.0523171000
_diffrn_radiation_monochromator mirror
_diffrn_radiation_type 'Cu K\a'
_diffrn_radiation_wavelength 1.54184
_diffrn_reflns_av_R_equivalents 0.0409
_diffrn_reflns_av_unetI/netI 0.0393
_diffrn_reflns_limit_h_max 12
_diffrn_reflns_limit_h_min -12
_diffrn_reflns_limit_k_max 13
_diffrn_reflns_limit_k_min -17
_diffrn_reflns_limit_l_max 12
_diffrn_reflns_limit_l_min -11
_diffrn_reflns_number 7962
_diffrn_reflns_theta_full 63.3319
_diffrn_reflns_theta_max 63.33
_diffrn_reflns_theta_min 5.17
_diffrn_source 'Enhance Ultra (Cu) X-ray Source'
_diffrn_source_current n/a
_diffrn_source_voltage n/a
_exptl_absorpt_coefficient_mu 2.135
_exptl_absorpt_correction_T_max 1.00000
_exptl_absorpt_correction_T_min 0.11089
_exptl_absorpt_correction_type multi-scan
_exptl_absorpt_process_details
;
CrysAlisPro, Agilent Technologies,
Version 1.171.36.28 (release 01-02-2013 CrysAlis171 .NET)
(compiled Feb  1 2013,16:14:44)
Empirical absorption correction using spherical harmonics,
 implemented in SCALE3 ABSPACK scaling algorithm.
;
_exptl_crystal_colour 'clear light colourless'
_exptl_crystal_colour_lustre clear
_exptl_crystal_colour_modifier light
_exptl_crystal_colour_primary colourless
_exptl_crystal_density_diffrn 1.3296
_exptl_crystal_description block
_exptl_crystal_F_000 691.4048
_exptl_crystal_size_max 0.1
_exptl_crystal_size_mid 0.1
_exptl_crystal_size_min 0.1
_refine_diff_density_max 0.3017
_refine_diff_density_min -0.5870
_refine_diff_density_rms 0.1151
_refine_ls_d_res_high 0.8627
_refine_ls_d_res_low 8.5624
_refine_ls_goodness_of_fit_ref 1.0632
_refine_ls_hydrogen_treatment mixed
_refine_ls_matrix_type full
_refine_ls_number_constraints 31
_refine_ls_number_parameters 208
_refine_ls_number_reflns 2527
_refine_ls_number_restraints 0
_refine_ls_restrained_S_all 1.0632
_refine_ls_R_factor_all 0.0705
_refine_ls_R_factor_gt 0.0614
_refine_ls_shift/su_max 0.0000
_refine_ls_shift/su_mean 0.0000
_refine_ls_structure_factor_coef Fsqd
_refine_ls_weighting_details 'w=1/[\s^2^(Fo^2^)+(0.1084P)^2^+0.0907P] where P=(Fo^2^+2Fc^2^)/3'
_refine_ls_weighting_scheme calc
_refine_ls_wR_factor_gt 0.1508
_refine_ls_wR_factor_ref 0.1654
_reflns_Friedel_coverage 0.0
_reflns_limit_h_max 8
_reflns_limit_h_min -12
_reflns_limit_k_max 17
_reflns_limit_k_min 0
_reflns_limit_l_max 12
_reflns_limit_l_min -7
_reflns_number_gt 2097
_reflns_number_total 2527
_reflns_threshold_expression I>=2u(I)
_cod_data_source_file pClCu.cif
_cod_data_source_block pClCu-red
_cod_depositor_comments 'Adding full bibliography for 1517251--1517252.cif.'
_cod_database_code 1517252
_chemical_oxdiff_formula 'C H O Cl'
_reflns_odcompleteness_completeness 94.99
_reflns_odcompleteness_iscentric 1
_reflns_odcompleteness_theta 61.08
_olex2_refinement_description
;
1. Fixed Uiso
 At 1.2 times of:
  All C(H) groups, All C(H,H) groups
 At 1.5 times of:
  All C(H,H,H) groups
2.a Secondary CH2 refined with riding coordinates:
 C12(H12a,H12b), C15(H15a,H15b), C20(H20a,H20b)
2.b Aromatic/amide H refined with riding coordinates:
 C3(H3), C7(H7), C8(H8), C11(H11), C13(H13), C14(H14), C16(H16), C18(H18),
 C19(H19)
2.c Idealised Me refined as rotating group:
 C21(H21a,H21b,H21c)
;

loop_
_space_group_symop_id
_space_group_symop_operation_xyz
1 x,y,z
2 -x+1/2,y+1/2,-z+1/2
3 -x,-y,-z
4 x-1/2,-y-1/2,z-1/2

loop_
_atom_site_label
_atom_site_type_symbol
_atom_site_fract_x
_atom_site_fract_y
_atom_site_fract_z
_atom_site_U_iso_or_equiv
_atom_site_adp_type
_atom_site_occupancy
_atom_site_refinement_flags_posn
Cl1 Cl 0.21078(8) 0.51150(5) 0.39142(9) 0.0767(3) Uani 1.000000 .
N2 N -0.13899(18) 0.79080(13) 0.54991(18) 0.0399(5) Uani 1.000000 .
O1 O -0.11958(17) 0.95120(14) 0.3012(2) 0.0596(6) Uani 1.000000 .
C2 C -0.0762(2) 0.90300(15) 0.4032(2) 0.0407(6) Uani 1.000000 .
C3 C -0.5347(2) 0.90327(16) 0.4188(2) 0.0414(6) Uani 1.000000 .
H3 H -0.5221(2) 0.95418(16) 0.3713(2) 0.0497(7) Uiso 1.000000 R
C4 C -0.4471(2) 0.77730(15) 0.5425(2) 0.0385(5) Uani 1.000000 .
O5 O 0.03509(17) 0.89760(14) 0.4442(2) 0.0632(6) Uani 1.000000 .
C6 C -0.1823(2) 0.85648(14) 0.4614(2) 0.0362(5) Uani 1.000000 .
C7 C -0.6585(2) 0.87959(19) 0.4362(3) 0.0502(7) Uani 1.000000 .
H7 H -0.7278(2) 0.91463(19) 0.4026(3) 0.0602(8) Uiso 1.000000 R
C8 C -0.3037(2) 0.88695(14) 0.4361(2) 0.0366(5) Uani 1.000000 .
H8 H -0.3106(2) 0.93916(14) 0.3879(2) 0.0439(6) Uiso 1.000000 R
C9 C -0.4270(2) 0.85384(15) 0.4697(2) 0.0355(5) Uani 1.000000 .
C10 C -0.0581(2) 0.72172(15) 0.5134(2) 0.0374(5) Uani 1.000000 .
C11 C 0.0298(2) 0.67978(17) 0.6036(2) 0.0454(6) Uani 1.000000 .
H11 H 0.0338(2) 0.69565(17) 0.6895(2) 0.0545(7) Uiso 1.000000 R
C12 C -0.3398(2) 0.72139(17) 0.6093(3) 0.0487(6) Uani 1.000000 .
H12a H -0.3697(2) 0.69355(17) 0.6836(3) 0.0584(8) Uiso 1.000000 R
H12b H -0.3200(2) 0.67412(17) 0.5518(3) 0.0584(8) Uiso 1.000000 R
C13 C -0.5737(2) 0.75316(17) 0.5567(3) 0.0478(6) Uani 1.000000 .
H13 H -0.5880(2) 0.70193(17) 0.6028(3) 0.0573(7) Uiso 1.000000 R
C14 C -0.0650(2) 0.69467(17) 0.3867(2) 0.0449(6) Uani 1.000000 .
H14 H -0.1260(2) 0.72036(17) 0.3260(2) 0.0539(7) Uiso 1.000000 R
C15 C -0.2166(2) 0.77283(17) 0.6530(2) 0.0439(6) Uani 1.000000 .
H15a H -0.1655(2) 0.73886(17) 0.7193(2) 0.0527(7) Uiso 1.000000 R
H15b H -0.2389(2) 0.82908(17) 0.6902(2) 0.0527(7) Uiso 1.000000 R
C16 C -0.6780(2) 0.80300(19) 0.5042(3) 0.0510(7) Uani 1.000000 .
H16 H -0.7611(2) 0.78502(19) 0.5148(3) 0.0612(8) Uiso 1.000000 R
C17 C 0.1050(3) 0.59108(16) 0.4397(3) 0.0494(7) Uani 1.000000 .
C18 C 0.0173(3) 0.63002(17) 0.3486(3) 0.0490(6) Uani 1.000000 .
H18 H 0.0131(3) 0.61335(17) 0.2630(3) 0.0588(8) Uiso 1.000000 R
C19 C 0.1114(3) 0.61462(17) 0.5667(3) 0.0495(6) Uani 1.000000 .
H19 H 0.1702(3) 0.58690(17) 0.6276(3) 0.0594(8) Uiso 1.000000 R
C20 C -0.0270(3) 1.0070(2) 0.2455(4) 0.0760(11) Uani 1.000000 .
H20a H 0.0479(3) 1.0170(2) 0.3078(4) 0.0912(13) Uiso 1.000000 R
H20b H 0.0009(3) 0.9775(2) 0.1716(4) 0.0912(13) Uiso 1.000000 R
C21 C -0.0868(4) 1.0916(3) 0.2074(4) 0.0930(13) Uani 1.000000 .
H21a H -0.1695(14) 1.0810(3) 0.160(3) 0.1396(19) Uiso 1.000000 GR
H21b H -0.097(3) 1.1261(9) 0.2824(4) 0.1396(19) Uiso 1.000000 GR
H21c H -0.0334(16) 1.1236(10) 0.155(3) 0.1396(19) Uiso 1.000000 GR

loop_
_atom_site_aniso_label
_atom_site_aniso_U_11
_atom_site_aniso_U_22
_atom_site_aniso_U_33
_atom_site_aniso_U_12
_atom_site_aniso_U_13
_atom_site_aniso_U_23
Cl1 0.0788(6) 0.0582(5) 0.0973(7) 0.0300(4) 0.0280(5) 0.0024(4)
N2 0.0355(11) 0.0456(10) 0.0397(11) 0.0082(9) 0.0096(8) 0.0093(8)
O1 0.0402(11) 0.0702(12) 0.0686(13) -0.0065(9) 0.0078(8) 0.0342(10)
C2 0.0335(14) 0.0402(12) 0.0489(14) 0.0026(10) 0.0079(10) 0.0047(10)
C3 0.0373(13) 0.0429(12) 0.0443(13) 0.0037(10) 0.0057(10) -0.0003(10)
C4 0.0373(13) 0.0393(11) 0.0403(12) -0.0007(10) 0.0100(9) -0.0037(9)
O5 0.0326(11) 0.0740(13) 0.0827(15) -0.0002(9) 0.0053(9) 0.0267(11)
C6 0.0339(13) 0.0371(11) 0.0380(12) 0.0012(10) 0.0065(9) 0.0037(9)
C7 0.0322(14) 0.0597(15) 0.0580(16) 0.0029(12) 0.0031(11) -0.0086(12)
C8 0.0358(13) 0.0347(11) 0.0398(12) 0.0016(10) 0.0064(9) 0.0031(9)
C9 0.0342(12) 0.0370(11) 0.0361(11) 0.0001(10) 0.0080(9) -0.0046(9)
C10 0.0345(12) 0.0389(11) 0.0400(12) 0.0026(10) 0.0094(9) 0.0072(9)
C11 0.0435(14) 0.0496(13) 0.0431(13) 0.0052(11) 0.0049(10) 0.0085(11)
C12 0.0481(15) 0.0458(13) 0.0543(15) 0.0027(11) 0.0148(11) 0.0128(11)
C13 0.0456(15) 0.0510(13) 0.0493(14) -0.0096(12) 0.0159(11) -0.0026(11)
C14 0.0469(15) 0.0467(13) 0.0407(13) 0.0067(12) 0.0041(10) 0.0060(10)
C15 0.0434(14) 0.0545(14) 0.0351(12) 0.0090(11) 0.0099(10) 0.0098(10)
C16 0.0363(14) 0.0615(15) 0.0566(16) -0.0078(12) 0.0120(11) -0.0098(13)
C17 0.0473(16) 0.0372(11) 0.0659(18) 0.0064(11) 0.0162(12) 0.0061(11)
C18 0.0590(16) 0.0450(13) 0.0441(14) 0.0072(12) 0.0107(11) 0.0012(11)
C19 0.0434(15) 0.0469(13) 0.0578(16) 0.0079(12) 0.0047(11) 0.0143(12)
C20 0.061(2) 0.077(2) 0.095(3) -0.0064(16) 0.0298(18) 0.0395(19)
C21 0.096(3) 0.075(2) 0.104(3) -0.027(2) -0.004(2) 0.034(2)

loop_
_atom_type_symbol
_atom_type_scat_dispersion_real
_atom_type_scat_dispersion_imag
_atom_type_scat_Cromer_Mann_a1
_atom_type_scat_Cromer_Mann_a2
_atom_type_scat_Cromer_Mann_a3
_atom_type_scat_Cromer_Mann_a4
_atom_type_scat_Cromer_Mann_b1
_atom_type_scat_Cromer_Mann_b2
_atom_type_scat_Cromer_Mann_b3
_atom_type_scat_Cromer_Mann_b4
_atom_type_scat_Cromer_Mann_c
_atom_type_scat_source
_atom_type_scat_dispersion_source
H 0.00000 0.00000 0.49300 0.32291 0.14019 0.04081 10.51090 26.12570 3.14236 57.79970 0.0030380000826 'International Tables Volume C Table 6.1.1.4 (pp. 500-502)' 'Henke, Gullikson and Davis, At. Data and Nucl. Data Tables, 1993, 54, 2'
C 0.01920 0.00962 2.31000 1.02000 1.58860 0.86500 20.84390 10.20750 0.56870 51.65120 0.215599998832 'International Tables Volume C Table 6.1.1.4 (pp. 500-502)' 'Henke, Gullikson and Davis, At. Data and Nucl. Data Tables, 1993, 54, 2'
Cl 0.36843 0.69943 11.46040 7.19640 6.25560 1.64550 0.01040 1.16620 18.51940 47.77840 -9.55739974976 'International Tables Volume C Table 6.1.1.4 (pp. 500-502)' 'Henke, Gullikson and Davis, At. Data and Nucl. Data Tables, 1993, 54, 2'
O 0.05239 0.03377 3.04850 2.28680 1.54630 0.86700 13.27710 5.70110 0.32390 32.90890 0.250800013542 'International Tables Volume C Table 6.1.1.4 (pp. 500-502)' 'Henke, Gullikson and Davis, At. Data and Nucl. Data Tables, 1993, 54, 2'
N 0.03256 0.01839 12.21260 3.13220 2.01250 1.16630 0.00570 9.89330 28.99750 0.58260 -11.5290002823 'International Tables Volume C Table 6.1.1.4 (pp. 500-502)' 'Henke, Gullikson and Davis, At. Data and Nucl. Data Tables, 1993, 54, 2'

loop_
_geom_angle_atom_site_label_1
_geom_angle_atom_site_label_2
_geom_angle_atom_site_label_3
_geom_angle
C10 N2 C6 119.46(19)
C15 N2 C6 117.52(19)
C15 N2 C10 118.12(18)
C20 O1 C2 117.3(2)
O5 C2 O1 123.5(2)
C6 C2 O1 112.6(2)
C6 C2 O5 123.9(2)
C9 C3 C7 122.7(2)
C12 C4 C9 123.7(2)
C13 C4 C9 118.3(2)
C13 C4 C12 118.0(2)
C2 C6 N2 113.77(19)
C8 C6 N2 126.5(2)
C8 C6 C2 119.3(2)
C16 C7 C3 118.9(3)
C9 C8 C6 132.5(2)
C4 C9 C3 118.2(2)
C8 C9 C3 114.9(2)
C8 C9 C4 126.9(2)
C11 C10 N2 120.9(2)
C14 C10 N2 120.7(2)
C14 C10 C11 118.4(2)
C19 C11 C10 120.6(2)
C15 C12 C4 114.6(2)
C16 C13 C4 122.1(2)
C18 C14 C10 121.3(2)
C12 C15 N2 113.5(2)
C13 C16 C7 119.8(2)
C18 C17 Cl1 118.8(2)
C19 C17 Cl1 120.0(2)
C19 C17 C18 121.1(2)
C17 C18 C14 118.8(2)
C17 C19 C11 119.6(2)
C21 C20 O1 109.1(3)

loop_
_geom_bond_atom_site_label_1
_geom_bond_atom_site_label_2
_geom_bond_distance
Cl1 C17 1.744(3)
N2 C6 1.392(3)
N2 C10 1.419(3)
N2 C15 1.456(3)
O1 C2 1.326(3)
O1 C20 1.456(3)
C2 O5 1.196(3)
C2 C6 1.503(3)
C3 C7 1.378(3)
C3 C9 1.400(3)
C4 C9 1.408(3)
C4 C12 1.505(3)
C4 C13 1.399(3)
C6 C8 1.347(3)
C7 C16 1.381(4)
C8 C9 1.467(3)
C10 C11 1.389(3)
C10 C14 1.385(3)
C11 C19 1.383(4)
C12 C15 1.526(4)
C13 C16 1.382(4)
C14 C18 1.388(4)
C17 C18 1.374(4)
C17 C19 1.375(4)
C20 C21 1.448(5)
